data_4324517
loop_
_publ_author_name
'Yanyan Wang'
'Yi Li'
'Lei Wang'
'Jingzhe Zhang'
'Yan Yan'
'Jiyang Li'
'Jihong Yu'
'Jincheng Wang'
'Ruren Xu'

_publ_section_title
;
 ACO-Zeotype Iron Aluminum Phosphates with Variable Al/Fe Ratios
 Controlled by F-Ions
;
_journal_name_full 'Inorganic Chemistry'
_journal_page_first 1820
_journal_page_last 1825
_journal_paper_doi 10.1021/ic102234s
_journal_volume 50
_journal_year 2011
_chemical_formula_sum 'C8 H46.4 Al0.8 F0.8 Fe7.2 N8 O35.2 P8'
_chemical_formula_weight 1504.80
_chemical_name_systematic
; 
 ? 
;
_space_group_IT_number 121
_symmetry_cell_setting tetragonal
_symmetry_space_group_name_Hall 'I -4 2'
_symmetry_space_group_name_H-M 'I -4 2 m'
_atom_sites_solution_hydrogens none
_atom_sites_solution_primary direct
_atom_sites_solution_secondary difmap
_audit_creation_method SHELXL-97
_cell_angle_alpha 90.00
_cell_angle_beta 90.00
_cell_angle_gamma 90.00
_cell_formula_units_Z 1
_cell_length_a 10.292(2)
_cell_length_b 10.292(2)
_cell_length_c 9.629(3)
_cell_measurement_reflns_used 2.80
_cell_measurement_temperature 296(2)
_cell_measurement_theta_max 642
_cell_measurement_theta_min 27.54
_cell_volume 1020.0(4)
_computing_cell_refinement 'Bruker SMART Apex 2'
_computing_data_collection 'Bruker SMART Apex 2'
_computing_data_reduction 'Bruker SAINT'
_computing_molecular_graphics SHELXP-97
_computing_publication_material SHELXTL
_computing_structure_refinement 'SHELXL-97 (Sheldrick, 1997)'
_computing_structure_solution 'SHELXS-97 (Sheldrick, 1990)'
_diffrn_ambient_temperature 296(2)
_diffrn_detector_area_resol_mean 5.00cm
_diffrn_measured_fraction_theta_full 0.997
_diffrn_measured_fraction_theta_max 0.997
_diffrn_measurement_device_type 'CCD area detector'
_diffrn_measurement_method 'phi and omega scans'
_diffrn_radiation_monochromator graphite
_diffrn_radiation_source 'fine-focus sealed tube'
_diffrn_radiation_type MoK\a
_diffrn_radiation_wavelength 0.71073
_diffrn_reflns_av_R_equivalents 0.0379
_diffrn_reflns_av_sigmaI/netI 0.0304
_diffrn_reflns_limit_h_max 13
_diffrn_reflns_limit_h_min -13
_diffrn_reflns_limit_k_max 13
_diffrn_reflns_limit_k_min -13
_diffrn_reflns_limit_l_max 12
_diffrn_reflns_limit_l_min -7
_diffrn_reflns_number 3536
_diffrn_reflns_theta_full 27.54
_diffrn_reflns_theta_max 27.54
_diffrn_reflns_theta_min 2.80
_diffrn_standards_decay_% none
_diffrn_standards_interval_count none
_diffrn_standards_interval_time none
_diffrn_standards_number none
_exptl_absorpt_coefficient_mu 2.947
_exptl_absorpt_correction_T_max 0.8203
_exptl_absorpt_correction_T_min 0.7376
_exptl_absorpt_correction_type empirical
_exptl_absorpt_process_details sadabs
_exptl_crystal_colour brown
_exptl_crystal_density_diffrn 2.450
_exptl_crystal_description block
_exptl_crystal_F_000 757
_exptl_crystal_size_max 0.11
_exptl_crystal_size_mid 0.08
_exptl_crystal_size_min 0.07
_refine_diff_density_max 0.641
_refine_diff_density_min -0.767
_refine_diff_density_rms 0.139
_refine_ls_abs_structure_details 'Flack H D (1983), Acta Cryst. A39, 876-881'
_refine_ls_abs_structure_Flack 0.00(11)
_refine_ls_extinction_method none
_refine_ls_goodness_of_fit_ref 1.019
_refine_ls_hydrogen_treatment none
_refine_ls_matrix_type full
_refine_ls_number_parameters 52
_refine_ls_number_reflns 642
_refine_ls_number_restraints 6
_refine_ls_restrained_S_all 1.083
_refine_ls_R_factor_all 0.0875
_refine_ls_R_factor_gt 0.0668
_refine_ls_shift/su_max 0.005
_refine_ls_shift/su_mean 0.001
_refine_ls_structure_factor_coef Fsqd
_refine_ls_weighting_details 'calc w=1/[\s^2^(Fo^2^)+(0.1293P)^2^+4.3182P] where P=(Fo^2^+2Fc^2^)/3'
_refine_ls_weighting_scheme calc
_refine_ls_wR_factor_gt 0.1842
_refine_ls_wR_factor_ref 0.2032
_reflns_number_gt 484
_reflns_number_total 642
_reflns_threshold_expression >2sigma(I)
_cod_data_source_file ic102234s_si_004.cif
_cod_data_source_block y
_cod_original_formula_sum 'C8 H46.40 Al0.80 F0.80 Fe7.20 N8 O35.20 P8'
_cod_database_code 4324517

loop_
_symmetry_equiv_pos_as_xyz
'x, y, z'
'y, -x, -z'
'-x, -y, z'
'-y, x, -z'
'x, -y, -z'
'-y, -x, z'
'-x, y, -z'
'y, x, z'
'x+1/2, y+1/2, z+1/2'
'y+1/2, -x+1/2, -z+1/2'
'-x+1/2, -y+1/2, z+1/2'
'-y+1/2, x+1/2, -z+1/2'
'x+1/2, -y+1/2, -z+1/2'
'-y+1/2, -x+1/2, z+1/2'
'-x+1/2, y+1/2, -z+1/2'
'y+1/2, x+1/2, z+1/2'

loop_
_atom_site_label
_atom_site_type_symbol
_atom_site_fract_x
_atom_site_fract_y
_atom_site_fract_z
_atom_site_U_iso_or_equiv
_atom_site_adp_type
_atom_site_occupancy
_atom_site_symmetry_multiplicity
_atom_site_calc_flag
_atom_site_refinement_flags
Fe Fe -0.36558(13) -0.63442(13) -0.3652(2) 0.0592(7) Uani 0.90 2 d SP
Al Al -0.36558(13) -0.63442(13) -0.3652(2) 0.0592(7) Uani 0.10 2 d SP
P P -0.3369(2) -0.6631(2) -0.6915(5) 0.0630(10) Uani 1 2 d SU
F F -0.5000 -0.5000 -0.5000 0.114(9) Uani 0.40 8 d SP
O2W O -0.5000 -0.5000 -0.5000 0.114(9) Uani 0.60 8 d SP
O1 O -0.2974(9) -0.7026(9) -0.5459(15) 0.103(5) Uani 1 2 d S
O2 O -0.4765(7) -0.6951(7) -0.7229(8) 0.0722(13) Uani 1 1 d U
O3 O -0.2618(13) -0.7382(13) -0.795(2) 0.163(9) Uani 1 2 d S
N N 0.0000 -0.6836(14) -0.5000 0.079(5) Uani 1 2 d S
C C 0.005(2) -0.5440(18) -0.5621(19) 0.068(6) Uani 0.50 1 d P
O1W O -0.5000 -0.5000 -1.0000 0.124(12) Uani 1 8 d S

loop_
_atom_site_aniso_label
_atom_site_aniso_U_11
_atom_site_aniso_U_22
_atom_site_aniso_U_33
_atom_site_aniso_U_23
_atom_site_aniso_U_13
_atom_site_aniso_U_12
Fe 0.0492(7) 0.0492(7) 0.0791(13) 0.0065(7) -0.0065(7) 0.0068(7)
Al 0.0492(7) 0.0492(7) 0.0791(13) 0.0065(7) -0.0065(7) 0.0068(7)
P 0.0521(11) 0.0521(11) 0.085(2) -0.0116(10) 0.0116(10) 0.0135(13)
F 0.085(11) 0.085(11) 0.17(3) 0.000 0.000 0.000
O2W 0.085(11) 0.085(11) 0.17(3) 0.000 0.000 0.000
O1 0.107(7) 0.107(7) 0.095(10) 0.006(5) -0.006(5) 0.030(9)
O2 0.061(2) 0.062(2) 0.094(3) -0.017(2) 0.007(2) 0.006(2)
O3 0.167(11) 0.167(11) 0.154(18) -0.029(9) 0.029(9) 0.085(15)
N 0.057(7) 0.055(7) 0.124(14) 0.000 -0.004(8) 0.000
C 0.049(9) 0.079(14) 0.075(11) -0.005(9) 0.010(11) -0.012(13)
O1W 0.16(2) 0.16(2) 0.061(16) 0.000 0.000 0.000

loop_
_atom_type_symbol
_atom_type_description
_atom_type_scat_dispersion_real
_atom_type_scat_dispersion_imag
_atom_type_scat_source
C C 0.0033 0.0016 'International Tables Vol C Tables 4.2.6.8 and 6.1.1.4'
H H 0.0000 0.0000 'International Tables Vol C Tables 4.2.6.8 and 6.1.1.4'
Al Al 0.0645 0.0514 'International Tables Vol C Tables 4.2.6.8 and 6.1.1.4'
F F 0.0171 0.0103 'International Tables Vol C Tables 4.2.6.8 and 6.1.1.4'
Fe Fe 0.3463 0.8444 'International Tables Vol C Tables 4.2.6.8 and 6.1.1.4'
N N 0.0061 0.0033 'International Tables Vol C Tables 4.2.6.8 and 6.1.1.4'
O O 0.0106 0.0060 'International Tables Vol C Tables 4.2.6.8 and 6.1.1.4'
P P 0.1023 0.0942 'International Tables Vol C Tables 4.2.6.8 and 6.1.1.4'

loop_
_geom_angle_atom_site_label_1
_geom_angle_atom_site_label_2
_geom_angle_atom_site_label_3
_geom_angle
_geom_angle_site_symmetry_1
_geom_angle_site_symmetry_3
O2 Fe O2 110.5(5) 4_454 7_454
O2 Fe O3 101.1(4) 4_454 11_435
O2 Fe O3 101.1(4) 7_454 11_435
O2 Fe O1 124.2(2) 4_454 .
O2 Fe O1 124.2(2) 7_454 .
O3 Fe O1 80.4(8) 11_435 .
O2 Fe F 86.4(2) 4_454 .
O2 Fe F 86.4(2) 7_454 .
O3 Fe F 166.6(6) 11_435 .
O1 Fe F 86.1(4) . .
O3 P O2 104.5(5) . .
O3 P O2 104.5(5) . 6_445
O2 P O2 112.1(6) . 6_445
O3 P O1 110.0(10) . .
O2 P O1 112.6(4) . .
O2 P O1 112.6(4) 6_445 .
Al F Fe 0.00(10) 3_445 3_445
Al F Al 107.80(5) 3_445 2_544
Fe F Al 107.80(5) 3_445 2_544
Al F Fe 107.80(5) 3_445 2_544
Fe F Fe 107.80(5) 3_445 2_544
Al F Fe 0.00(10) 2_544 2_544
Al F Al 107.80(5) 3_445 4_454
Fe F Al 107.80(5) 3_445 4_454
Al F Al 112.86(11) 2_544 4_454
Fe F Al 112.86(11) 2_544 4_454
Al F Fe 107.80(5) 3_445 4_454
Fe F Fe 107.80(5) 3_445 4_454
Al F Fe 112.86(11) 2_544 4_454
Fe F Fe 112.86(11) 2_544 4_454
Al F Fe 0.00(10) 4_454 4_454
Al F Fe 112.86(11) 3_445 .
Fe F Fe 112.86(11) 3_445 .
Al F Fe 107.80(5) 2_544 .
Fe F Fe 107.80(5) 2_544 .
Al F Fe 107.80(5) 4_454 .
Fe F Fe 107.80(5) 4_454 .
P O1 Fe 128.0(8) . .
P O2 Al 130.0(5) . 2_544
P O2 Fe 130.0(5) . 2_544
Al O2 Fe 0.00(14) 2_544 2_544
P O3 Al 157.9(14) . 11_434
P O3 Fe 157.9(14) . 11_434
Al O3 Fe 0.00(6) 11_434 11_434
C N C 45.4(13) 7_554 .
C C C 89.4(5) 3_545 7_554
C C C 53.2(14) 3_545 5_544
C C C 37.5(15) 7_554 5_544
C C N 155.7(14) 3_545 .
C C N 67.3(7) 7_554 .
C C N 104.5(17) 5_544 .

loop_
_geom_bond_atom_site_label_1
_geom_bond_atom_site_label_2
_geom_bond_distance
_geom_bond_site_symmetry_2
Fe O2 1.937(7) 4_454
Fe O2 1.937(7) 7_454
Fe O3 1.975(17) 11_435
Fe O1 2.003(15) .
Fe F 2.3481(19) .
P O3 1.476(17) .
P O2 1.505(8) .
P O2 1.505(8) 6_445
P O1 1.515(15) .
F Al 2.3481(19) 3_445
F Fe 2.3481(19) 3_445
F Al 2.348(2) 2_544
F Fe 2.348(2) 2_544
F Al 2.348(2) 4_454
F Fe 2.348(2) 4_454
O2 Al 1.937(7) 2_544
O2 Fe 1.937(7) 2_544
O3 Al 1.975(17) 11_434
O3 Fe 1.975(17) 11_434
N C 1.56(2) 7_554
N C 1.56(2) .
C C 0.91(4) 3_545
C C 1.20(4) 7_554
C C 1.50(4) 5_544
